data_4118379
loop_
_publ_author_name
'Xing-Guo Zhang'
'Hui-Xiong Dai'
'Masayuki Wasa'
'Jin-Quan Yu'

_publ_section_title
;
 Pd(II)-Catalyzed Ortho Trifluoromethylation of Arenes and Insights into
 the Coordination Mode of Acidic Amide Directing Groups
;
_journal_name_full 'Journal of the American Chemical Society'
_journal_page_first 11948
_journal_page_last 11951
_journal_paper_doi 10.1021/ja305259n
_journal_volume 134
_journal_year 2012
_chemical_formula_moiety 'C35 H20 Cs2 F14 N2 O7 Pd2, C3 H6 O'
_chemical_formula_sum 'C38 H26 Cs2 F14 N2 O8 Pd2'
_chemical_formula_weight 1383.23
_chemical_name_systematic
; 
 ? 
;
_space_group_IT_number 54
_symmetry_cell_setting orthorhombic
_symmetry_space_group_name_Hall '-P 2a 2ac'
_symmetry_space_group_name_H-M 'P c c a'
_atom_sites_solution_hydrogens geom
_atom_sites_solution_primary direct
_atom_sites_solution_secondary difmap
_audit_creation_method SHELXL-97
_cell_angle_alpha 90.00
_cell_angle_beta 90.00
_cell_angle_gamma 90.00
_cell_formula_units_Z 4
_cell_length_a 16.3363(6)
_cell_length_b 14.3221(5)
_cell_length_c 18.8718(6)
_cell_measurement_reflns_used 9764
_cell_measurement_temperature 90(2)
_cell_measurement_theta_max 28.25
_cell_measurement_theta_min 2.18
_cell_volume 4415.4(3)
_computing_cell_refinement 'Bruker SAINT'
_computing_data_collection 'Bruker APEX2'
_computing_data_reduction 'Bruker SAINT'
_computing_molecular_graphics 'Bruker SHELXTL'
_computing_publication_material 'Bruker SHELXTL'
_computing_structure_refinement 'SHELXL-97 (Sheldrick, 2008)'
_computing_structure_solution 'SHELXS-97 (Sheldrick, 2008)'
_diffrn_ambient_temperature 90(2)
_diffrn_detector_area_resol_mean '512 x 512'
_diffrn_measured_fraction_theta_full 0.995
_diffrn_measured_fraction_theta_max 0.894
_diffrn_measurement_device_type 'Bruker APEX-II CCD'
_diffrn_measurement_method '\f and \w scans'
_diffrn_radiation_monochromator graphite
_diffrn_radiation_source 'fine-focus sealed tube'
_diffrn_radiation_type MoK\a
_diffrn_radiation_wavelength 0.71073
_diffrn_reflns_av_R_equivalents 0.0337
_diffrn_reflns_av_sigmaI/netI 0.0231
_diffrn_reflns_limit_h_max 20
_diffrn_reflns_limit_h_min 0
_diffrn_reflns_limit_k_max 19
_diffrn_reflns_limit_k_min 0
_diffrn_reflns_limit_l_max 24
_diffrn_reflns_limit_l_min 0
_diffrn_reflns_number 5018
_diffrn_reflns_theta_full 25.00
_diffrn_reflns_theta_max 28.52
_diffrn_reflns_theta_min 2.49
_exptl_absorpt_coefficient_mu 2.550
_exptl_absorpt_correction_T_max 0.7009
_exptl_absorpt_correction_T_min 0.5459
_exptl_absorpt_correction_type multi-scan
_exptl_absorpt_process_details SADABS
_exptl_crystal_colour Yellow
_exptl_crystal_density_diffrn 2.081
_exptl_crystal_description Block
_exptl_crystal_F_000 2640
_exptl_crystal_size_max 0.27
_exptl_crystal_size_mid 0.21
_exptl_crystal_size_min 0.15
_platon_squeeze_details
;
 SQUEEZE found four voids containing 1 disordered Acetone molecule in each. 
 Their formula was added to the formula for the unit-cell and the electron 
 density removed.
;
_refine_diff_density_max 0.435
_refine_diff_density_min -0.418
_refine_diff_density_rms 0.084
_refine_ls_extinction_method none
_refine_ls_goodness_of_fit_ref 1.037
_refine_ls_hydrogen_treatment constr
_refine_ls_matrix_type full
_refine_ls_number_parameters 324
_refine_ls_number_reflns 5018
_refine_ls_number_restraints 0
_refine_ls_restrained_S_all 1.037
_refine_ls_R_factor_all 0.0248
_refine_ls_R_factor_gt 0.0191
_refine_ls_shift/su_max 0.002
_refine_ls_shift/su_mean 0.000
_refine_ls_structure_factor_coef Fsqd
_refine_ls_weighting_details 'calc w=1/[\s^2^(Fo^2^)+(0.0189P)^2^+2.4447P] where P=(Fo^2^+2Fc^2^)/3'
_refine_ls_weighting_scheme calc
_refine_ls_wR_factor_gt 0.0413
_refine_ls_wR_factor_ref 0.0428
_reflns_number_gt 4382
_reflns_number_total 5018
_reflns_threshold_expression >2sigma(I)
_cod_data_source_file ja305259n_si_001.cif
_cod_data_source_block yu22
_cod_database_code 4118379

loop_
_symmetry_equiv_pos_as_xyz
'x, y, z'
'x+1/2, -y, -z+1/2'
'-x, y, -z+1/2'
'-x+1/2, -y, z'
'-x, -y, -z'
'-x-1/2, y, z-1/2'
'x, -y, z-1/2'
'x-1/2, y, -z'

loop_
_atom_site_label
_atom_site_type_symbol
_atom_site_fract_x
_atom_site_fract_y
_atom_site_fract_z
_atom_site_U_iso_or_equiv
_atom_site_adp_type
_atom_site_occupancy
_atom_site_symmetry_multiplicity
_atom_site_calc_flag
_atom_site_refinement_flags
_atom_site_disorder_assembly
_atom_site_disorder_group
Cs2 Cs 0.436246(8) 0.421401(9) 0.352844(7) 0.01723(4) Uani 1 1 d . . .
Pd1 Pd 0.669670(9) 0.448904(10) 0.319383(8) 0.01164(5) Uani 1 1 d . . .
F1 F 0.51926(7) 0.61274(8) 0.32875(6) 0.0192(3) Uani 1 1 d . . .
F2 F 0.51428(8) 0.79580(8) 0.34092(7) 0.0291(3) Uani 1 1 d . . .
F3 F 0.69024(8) 0.77780(8) 0.54022(7) 0.0270(3) Uani 1 1 d . . .
F4 F 0.70599(7) 0.59624(8) 0.52055(6) 0.0180(3) Uani 1 1 d . . .
F5 F 0.6723(2) 0.9388(2) 0.4553(2) 0.0440(11) Uani 0.613(5) 1 d P A 1
F5A F 0.6411(6) 0.9338(4) 0.4924(4) 0.079(3) Uani 0.387(5) 1 d P A 2
F6 F 0.5679(2) 0.91571(16) 0.52049(16) 0.0449(10) Uani 0.613(5) 1 d P A 1
F6A F 0.5216(4) 0.9257(4) 0.4461(5) 0.066(2) Uani 0.387(5) 1 d P A 2
F7 F 0.5519(3) 0.9438(2) 0.4107(2) 0.0553(14) Uani 0.613(5) 1 d P A 1
F7A F 0.6257(3) 0.9363(2) 0.3809(3) 0.0557(18) Uani 0.387(5) 1 d P A 2
O1 O 0.58604(9) 0.45956(9) 0.52484(7) 0.0163(3) Uani 1 1 d . . .
O1A O 0.65593(9) 0.56933(10) 0.25188(8) 0.0178(3) Uani 1 1 d . . .
O1S O 0.5000 0.27042(16) 0.2500 0.0300(5) Uani 1 2 d S . .
O2A O 0.78436(8) 0.61959(10) 0.23237(7) 0.0169(3) Uani 1 1 d . . .
N1 N 0.62081(10) 0.50065(11) 0.41006(8) 0.0132(3) Uani 1 1 d . . .
C1 C 0.66232(12) 0.33274(13) 0.37348(11) 0.0145(4) Uani 1 1 d . . .
C1A C 0.70785(12) 0.61787(13) 0.21955(10) 0.0140(4) Uani 1 1 d . . .
C1S C 0.4635(8) 0.1454(11) 0.3236(7) 0.099(5) Uani 0.50 1 d P B -1
H2 H 0.4683 0.1882 0.3639 0.148 Uiso 0.50 1 calc PR B -1
H1SA H 0.4905 0.0862 0.3351 0.148 Uiso 0.50 1 calc PR B -1
H1SB H 0.4056 0.1340 0.3135 0.148 Uiso 0.50 1 calc PR B -1
C2 C 0.68323(14) 0.24333(14) 0.34994(12) 0.0208(5) Uani 1 1 d . . .
H2A H 0.7076 0.2352 0.3046 0.025 Uiso 1 1 calc R . .
C2A C 0.67771(14) 0.67818(16) 0.15976(12) 0.0228(5) Uani 1 1 d . . .
H2AA H 0.7213 0.7211 0.1451 0.034 Uiso 1 1 calc R . .
H2AB H 0.6301 0.7142 0.1756 0.034 Uiso 1 1 calc R . .
H2AC H 0.6621 0.6386 0.1196 0.034 Uiso 1 1 calc R . .
C2S C 0.503(3) 0.1878(3) 0.2602(14) 0.038(4) Uani 0.50 1 d P B -1
C3 C 0.66836(15) 0.16620(15) 0.39288(12) 0.0267(5) Uani 1 1 d . . .
H3 H 0.6828 0.1057 0.3765 0.032 Uiso 1 1 calc R B .
C3S C 0.5524(9) 0.1257(9) 0.2106(7) 0.090(5) Uani 0.50 1 d P B -1
H3SA H 0.5149 0.0885 0.1815 0.134 Uiso 0.50 1 calc PR B -1
H3SB H 0.5874 0.0840 0.2384 0.134 Uiso 0.50 1 calc PR B -1
H3SC H 0.5866 0.1646 0.1798 0.134 Uiso 0.50 1 calc PR B -1
C4 C 0.63274(15) 0.17621(14) 0.45929(12) 0.0249(5) Uani 1 1 d . B .
H4 H 0.6222 0.1229 0.4878 0.030 Uiso 1 1 calc R . .
C5 C 0.61268(13) 0.26487(14) 0.48380(11) 0.0179(4) Uani 1 1 d . . .
H5 H 0.5884 0.2725 0.5292 0.021 Uiso 1 1 calc R B .
C6 C 0.62830(12) 0.34220(13) 0.44161(10) 0.0142(4) Uani 1 1 d . B .
C7 C 0.60993(12) 0.43946(13) 0.46457(10) 0.0130(4) Uani 1 1 d . B .
C8 C 0.61382(12) 0.59656(13) 0.42280(10) 0.0137(4) Uani 1 1 d . B .
C9 C 0.56608(12) 0.65252(14) 0.37895(11) 0.0163(4) Uani 1 1 d . . .
C10 C 0.56201(12) 0.74812(14) 0.38638(12) 0.0200(5) Uani 1 1 d . B .
C11 C 0.60348(14) 0.79411(14) 0.44030(12) 0.0217(5) Uani 1 1 d . . .
C12 C 0.64968(13) 0.73883(14) 0.48556(11) 0.0188(4) Uani 1 1 d . B .
C13 C 0.65622(12) 0.64358(14) 0.47632(10) 0.0160(4) Uani 1 1 d . . .
C14 C 0.59858(17) 0.89775(17) 0.45087(17) 0.0401(7) Uani 1 1 d . A .

loop_
_atom_site_aniso_label
_atom_site_aniso_U_11
_atom_site_aniso_U_22
_atom_site_aniso_U_33
_atom_site_aniso_U_23
_atom_site_aniso_U_13
_atom_site_aniso_U_12
Cs2 0.01570(8) 0.02052(7) 0.01548(7) -0.00335(5) -0.00111(5) 0.00011(5)
Pd1 0.01256(9) 0.01186(7) 0.01051(8) 0.00041(6) 0.00057(6) 0.00025(6)
F1 0.0189(7) 0.0190(6) 0.0196(6) 0.0016(5) -0.0040(5) 0.0013(5)
F2 0.0279(8) 0.0173(6) 0.0423(8) 0.0096(6) -0.0087(6) 0.0031(5)
F3 0.0322(8) 0.0200(6) 0.0288(7) -0.0082(6) -0.0042(6) -0.0047(6)
F4 0.0199(6) 0.0168(6) 0.0173(6) 0.0018(5) -0.0044(5) -0.0014(5)
F5 0.0311(17) 0.0159(13) 0.085(3) -0.0039(17) 0.0092(17) -0.0065(11)
F5A 0.122(9) 0.015(2) 0.099(6) -0.012(4) -0.054(6) -0.006(4)
F6 0.057(2) 0.0202(13) 0.0580(19) -0.0155(12) 0.0195(15) 0.0017(12)
F6A 0.056(4) 0.018(3) 0.124(7) -0.009(3) 0.024(4) 0.015(2)
F7 0.071(4) 0.0168(15) 0.078(3) -0.0026(17) -0.037(2) 0.0127(17)
F7A 0.067(4) 0.0143(19) 0.086(4) 0.014(2) 0.013(3) -0.005(2)
O1 0.0190(8) 0.0165(7) 0.0135(7) -0.0002(6) 0.0023(6) -0.0010(6)
O1A 0.0163(8) 0.0201(7) 0.0170(7) 0.0068(6) 0.0002(6) 0.0004(6)
O1S 0.0330(14) 0.0243(12) 0.0326(13) 0.000 0.0015(11) 0.000
O2A 0.0150(8) 0.0217(7) 0.0140(7) 0.0032(6) -0.0009(6) 0.0003(6)
N1 0.0154(9) 0.0122(8) 0.0122(8) 0.0004(7) 0.0004(7) 0.0013(7)
C1 0.0138(11) 0.0139(9) 0.0159(10) 0.0001(8) -0.0025(8) -0.0010(8)
C1A 0.0151(11) 0.0121(9) 0.0147(10) -0.0016(8) 0.0004(8) 0.0030(8)
C1S 0.060(7) 0.098(10) 0.139(13) 0.082(10) -0.004(8) -0.018(6)
C2 0.0237(12) 0.0166(10) 0.0221(11) -0.0013(9) 0.0007(9) 0.0011(9)
C2A 0.0190(12) 0.0270(11) 0.0225(11) 0.0102(10) -0.0020(9) -0.0001(9)
C2S 0.030(6) 0.033(2) 0.050(14) 0.000(4) -0.013(10) 0.006(4)
C3 0.0374(14) 0.0130(10) 0.0295(13) -0.0025(10) -0.0010(11) -0.0002(9)
C3S 0.087(7) 0.052(5) 0.130(12) -0.053(7) -0.062(7) 0.031(5)
C4 0.0359(14) 0.0135(10) 0.0252(12) 0.0048(9) -0.0035(10) -0.0044(10)
C5 0.0210(12) 0.0173(10) 0.0154(10) 0.0007(9) -0.0025(9) -0.0044(9)
C6 0.0124(10) 0.0146(9) 0.0156(10) -0.0003(8) -0.0034(8) -0.0023(8)
C7 0.0100(10) 0.0151(9) 0.0138(10) 0.0008(8) -0.0036(8) -0.0014(8)
C8 0.0122(11) 0.0133(9) 0.0155(10) 0.0007(8) 0.0047(8) 0.0007(8)
C9 0.0140(11) 0.0179(10) 0.0169(10) 0.0020(9) 0.0027(8) -0.0017(8)
C10 0.0165(11) 0.0160(10) 0.0275(12) 0.0063(9) 0.0002(9) 0.0036(8)
C11 0.0205(12) 0.0123(9) 0.0323(12) 0.0018(9) 0.0059(10) -0.0001(8)
C12 0.0183(11) 0.0175(10) 0.0206(11) -0.0051(9) 0.0030(9) -0.0032(8)
C13 0.0148(11) 0.0170(10) 0.0161(10) 0.0028(8) 0.0036(8) 0.0007(8)
C14 0.0348(16) 0.0157(11) 0.070(2) -0.0003(13) 0.0004(15) 0.0010(11)

loop_
_atom_type_symbol
_atom_type_description
_atom_type_scat_dispersion_real
_atom_type_scat_dispersion_imag
_atom_type_scat_source
C C 0.0033 0.0016 'International Tables Vol C Tables 4.2.6.8 and 6.1.1.4'
H H 0.0000 0.0000 'International Tables Vol C Tables 4.2.6.8 and 6.1.1.4'
Cs Cs -0.3680 2.1192 'International Tables Vol C Tables 4.2.6.8 and 6.1.1.4'
F F 0.0171 0.0103 'International Tables Vol C Tables 4.2.6.8 and 6.1.1.4'
N N 0.0061 0.0033 'International Tables Vol C Tables 4.2.6.8 and 6.1.1.4'
O O 0.0106 0.0060 'International Tables Vol C Tables 4.2.6.8 and 6.1.1.4'
Pd Pd -0.9988 1.0072 'International Tables Vol C Tables 4.2.6.8 and 6.1.1.4'

loop_
_geom_angle_atom_site_label_1
_geom_angle_atom_site_label_2
_geom_angle_atom_site_label_3
_geom_angle
_geom_angle_site_symmetry_1
_geom_angle_site_symmetry_3
O1 Cs2 O2A 115.91(4) 5_666 2_465
O1 Cs2 O1S 163.16(3) 5_666 .
O2A Cs2 O1S 78.81(3) 2_465 .
O1 Cs2 F1 69.52(3) 5_666 .
O2A Cs2 F1 117.08(3) 2_465 .
O1S Cs2 F1 112.36(4) . .
O1 Cs2 O1A 92.44(4) 5_666 3_655
O2A Cs2 O1A 54.82(4) 2_465 3_655
O1S Cs2 O1A 103.27(3) . 3_655
F1 Cs2 O1A 62.49(3) . 3_655
O1 Cs2 F4 52.17(3) 5_666 5_666
O2A Cs2 F4 78.14(3) 2_465 5_666
O1S Cs2 F4 129.13(3) . 5_666
F1 Cs2 F4 118.50(3) . 5_666
O1A Cs2 F4 99.27(3) 3_655 5_666
O1 Cs2 N1 70.20(4) 5_666 .
O2A Cs2 N1 164.79(4) 2_465 .
O1S Cs2 N1 97.72(3) . .
F1 Cs2 N1 50.31(3) . .
O1A Cs2 N1 112.63(4) 3_655 .
F4 Cs2 N1 114.52(3) 5_666 .
O1 Cs2 C7 65.36(4) 5_666 .
O2A Cs2 C7 172.07(4) 2_465 .
O1S Cs2 C7 98.92(3) . .
F1 Cs2 C7 70.83(4) . .
O1A Cs2 C7 132.99(4) 3_655 .
F4 Cs2 C7 97.86(4) 5_666 .
N1 Cs2 C7 22.52(4) . .
O1 Cs2 C13 53.01(4) 5_666 5_666
O2A Cs2 C13 94.60(4) 2_465 5_666
O1S Cs2 C13 120.81(4) . 5_666
F1 Cs2 C13 122.22(4) . 5_666
O1A Cs2 C13 120.34(4) 3_655 5_666
F4 Cs2 C13 21.45(4) 5_666 5_666
N1 Cs2 C13 99.81(4) . 5_666
C7 Cs2 C13 79.97(4) . 5_666
O1 Cs2 Pd1 125.37(3) 5_666 3_655
O2A Cs2 Pd1 33.69(3) 2_465 3_655
O1S Cs2 Pd1 71.354(15) . 3_655
F1 Cs2 Pd1 88.94(2) . 3_655
O1A Cs2 Pd1 35.34(2) 3_655 3_655
F4 Cs2 Pd1 108.10(2) 5_666 3_655
N1 Cs2 Pd1 131.15(3) . 3_655
C7 Cs2 Pd1 152.67(3) . 3_655
C13 Cs2 Pd1 127.16(3) 5_666 3_655
O1 Cs2 C6 85.80(4) 5_666 .
O2A Cs2 C6 150.69(4) 2_465 .
O1S Cs2 C6 77.63(3) . .
F1 Cs2 C6 88.09(4) . .
O1A Cs2 C6 148.91(4) 3_655 .
F4 Cs2 C6 103.92(4) 5_666 .
N1 Cs2 C6 38.11(4) . .
C7 Cs2 C6 23.43(4) . .
C13 Cs2 C6 82.82(4) 5_666 .
Pd1 Cs2 C6 144.97(3) 3_655 .
O1 Cs2 Pd1 101.15(3) 5_666 .
O2A Cs2 Pd1 137.81(3) 2_465 .
O1S Cs2 Pd1 68.756(16) . .
F1 Cs2 Pd1 57.02(2) . .
O1A Cs2 Pd1 106.77(3) 3_655 .
F4 Cs2 Pd1 143.72(2) 5_666 .
N1 Cs2 Pd1 31.44(3) . .
C7 Cs2 Pd1 45.86(3) . .
C13 Cs2 Pd1 124.81(3) 5_666 .
Pd1 Cs2 Pd1 107.767(5) 3_655 .
C6 Cs2 Pd1 43.85(3) . .
C1 Pd1 N1 81.16(7) . .
C1 Pd1 O2A 91.92(7) . 4_665
N1 Pd1 O2A 172.90(6) . 4_665
C1 Pd1 O1A 169.31(7) . .
N1 Pd1 O1A 99.51(6) . .
O2A Pd1 O1A 87.01(5) 4_665 .
C1 Pd1 Pd1 117.90(6) . 4_665
N1 Pd1 Pd1 99.54(5) . 4_665
O2A Pd1 Pd1 85.03(4) 4_665 4_665
O1A Pd1 Pd1 72.62(4) . 4_665
C1 Pd1 Cs2 109.81(6) . 3_655
N1 Pd1 Cs2 126.54(5) . 3_655
O2A Pd1 Cs2 54.45(4) 4_665 3_655
O1A Pd1 Cs2 61.17(4) . 3_655
Pd1 Pd1 Cs2 117.381(3) 4_665 3_655
C1 Pd1 Cs2 76.62(6) . .
N1 Pd1 Cs2 60.90(5) . .
O2A Pd1 Cs2 116.11(4) 4_665 .
O1A Pd1 Cs2 94.30(4) . .
Pd1 Pd1 Cs2 155.036(7) 4_665 .
Cs2 Pd1 Cs2 70.930(4) 3_655 .
C9 F1 Cs2 121.44(10) . .
C13 F4 Cs2 93.52(10) . 5_666
C7 O1 Cs2 155.65(13) . 5_666
C1A O1A Pd1 131.30(13) . .
C1A O1A Cs2 112.13(12) . 3_655
Pd1 O1A Cs2 83.49(4) . 3_655
C2S O1S C2S 19(2) 3_655 .
C2S O1S Cs2 127.2(17) 3_655 3_655
C2S O1S Cs2 141.0(19) . 3_655
C2S O1S Cs2 141.0(19) 3_655 .
C2S O1S Cs2 127.2(17) . .
Cs2 O1S Cs2 91.06(6) 3_655 .
C1A O2A Pd1 120.09(12) . 4_665
C1A O2A Cs2 134.65(12) . 2_565
Pd1 O2A Cs2 91.86(5) 4_665 2_565
C7 N1 C8 119.40(16) . .
C7 N1 Pd1 116.94(13) . .
C8 N1 Pd1 122.39(12) . .
C7 N1 Cs2 84.80(11) . .
C8 N1 Cs2 108.07(11) . .
Pd1 N1 Cs2 87.65(5) . .
C2 C1 C6 118.36(18) . .
C2 C1 Pd1 126.76(15) . .
C6 C1 Pd1 114.79(14) . .
O1A C1A O2A 125.57(18) . .
O1A C1A C2A 117.49(18) . .
O2A C1A C2A 116.92(18) . .
O1A C1A Cs2 50.59(10) . 3_655
O2A C1A Cs2 132.11(12) . 3_655
C2A C1A Cs2 87.38(12) . 3_655
C2S C1S H2 109.5 . .
C2S C1S H1SA 109.5 . .
H2 C1S H1SA 109.5 . .
C2S C1S H1SB 109.5 . .
H2 C1S H1SB 109.5 . .
H1SA C1S H1SB 109.5 . .
C3 C2 C1 120.0(2) . .
C3 C2 H2A 120.0 . .
C1 C2 H2A 120.0 . .
C1A C2A H2AA 109.5 . .
C1A C2A H2AB 109.5 . .
H2AA C2A H2AB 109.5 . .
C1A C2A H2AC 109.5 . .
H2AA C2A H2AC 109.5 . .
H2AB C2A H2AC 109.5 . .
O1S C2S C1S 121(3) . .
O1S C2S C3S 120(3) . .
C1S C2S C3S 119.2(7) . .
C4 C3 C2 121.1(2) . .
C4 C3 H3 119.4 . .
C2 C3 H3 119.4 . .
C3 C4 C5 119.5(2) . .
C3 C4 H4 120.2 . .
C5 C4 H4 120.2 . .
C6 C5 C4 119.65(19) . .
C6 C5 H5 120.2 . .
C4 C5 H5 120.2 . .
C5 C6 C1 121.33(18) . .
C5 C6 C7 122.85(18) . .
C1 C6 C7 115.81(17) . .
C5 C6 Cs2 110.21(13) . .
C1 C6 Cs2 87.20(12) . .
C7 C6 Cs2 71.16(10) . .
O1 C7 N1 125.85(18) . .
O1 C7 C6 123.30(17) . .
N1 C7 C6 110.82(16) . .
O1 C7 Cs2 108.15(13) . .
N1 C7 Cs2 72.68(10) . .
C6 C7 Cs2 85.41(11) . .
C9 C8 C13 115.48(18) . .
C9 C8 N1 120.60(18) . .
C13 C8 N1 123.83(18) . .
F1 C9 C10 117.73(18) . .
F1 C9 C8 119.61(17) . .
C10 C9 C8 122.61(19) . .
F2 C10 C9 117.87(19) . .
F2 C10 C11 120.61(18) . .
C9 C10 C11 121.49(19) . .
C12 C11 C10 116.47(18) . .
C12 C11 C14 120.8(2) . .
C10 C11 C14 122.7(2) . .
F3 C12 C13 117.93(19) . .
F3 C12 C11 120.16(18) . .
C13 C12 C11 121.91(19) . .
F4 C13 C12 117.76(18) . .
F4 C13 C8 120.27(17) . .
C12 C13 C8 121.97(19) . .
F4 C13 Cs2 65.03(9) . 5_666
C12 C13 Cs2 96.17(13) . 5_666
C8 C13 Cs2 107.93(12) . 5_666
F5A C14 F7 122.1(4) . .
F5A C14 F6A 118.5(6) . .
F7 C14 F6A 39.3(3) . .
F5A C14 F5 39.8(5) . .
F7 C14 F5 110.5(3) . .
F6A C14 F5 136.4(4) . .
F5A C14 F6 60.8(5) . .
F7 C14 F6 104.2(3) . .
F6A C14 F6 71.0(4) . .
F5 C14 F6 100.3(3) . .
F5A C14 F7A 104.7(5) . .
F7 C14 F7A 57.0(3) . .
F6A C14 F7A 96.2(5) . .
F5 C14 F7A 68.2(3) . .
F6 C14 F7A 147.9(3) . .
F5A C14 C11 119.7(4) . .
F7 C14 C11 118.0(3) . .
F6A C14 C11 110.0(3) . .
F5 C14 C11 113.2(3) . .
F6 C14 C11 108.6(2) . .
F7A C14 C11 103.4(3) . .

loop_
_geom_bond_atom_site_label_1
_geom_bond_atom_site_label_2
_geom_bond_distance
_geom_bond_site_symmetry_2
Cs2 O1 2.8927(14) 5_666
Cs2 O2A 3.0145(14) 2_465
Cs2 O1S 3.0867(16) .
Cs2 F1 3.0912(12) .
Cs2 O1A 3.2652(14) 3_655
Cs2 F4 3.3423(12) 5_666
Cs2 N1 3.3978(16) .
Cs2 C7 3.5445(19) .
Cs2 C13 3.6800(19) 5_666
Cs2 Pd1 3.7031(2) 3_655
Cs2 C6 3.733(2) .
Cs2 Pd1 3.8852(2) .
Pd1 C1 1.956(2) .
Pd1 N1 2.0285(16) .
Pd1 O2A 2.0550(13) 4_665
Pd1 O1A 2.1559(14) .
Pd1 Pd1 3.0051(3) 4_665
Pd1 Cs2 3.7031(2) 3_655
F1 C9 1.344(2) .
F2 C10 1.345(2) .
F3 C12 1.347(2) .
F4 C13 1.348(2) .
F4 Cs2 3.3424(12) 5_666
F5 C14 1.342(5) .
F5A C14 1.168(7) .
F6 C14 1.430(4) .
F6A C14 1.323(7) .
F7 C14 1.260(4) .
F7A C14 1.499(6) .
O1 C7 1.236(2) .
O1 Cs2 2.8928(14) 5_666
O1A C1A 1.255(2) .
O1A Cs2 3.2652(14) 3_655
O1S C2S 1.201(6) 3_655
O1S C2S 1.201(6) .
O1S Cs2 3.0867(16) 3_655
O2A C1A 1.273(2) .
O2A Pd1 2.0550(13) 4_665
O2A Cs2 3.0145(14) 2_565
N1 C7 1.363(2) .
N1 C8 1.399(2) .
C1 C2 1.398(3) .
C1 C6 1.407(3) .
C1A C2A 1.504(3) .
C1A Cs2 3.915(2) 3_655
C1S C2S 1.49(4) .
C1S H2 0.9800 .
C1S H1SA 0.9800 .
C1S H1SB 0.9800 .
C2 C3 1.391(3) .
C2 H2A 0.9500 .
C2A H2AA 0.9800 .
C2A H2AB 0.9800 .
C2A H2AC 0.9800 .
C2S C3S 1.52(4) .
C3 C4 1.389(3) .
C3 H3 0.9500 .
C3S H3SA 0.9800 .
C3S H3SB 0.9800 .
C3S H3SC 0.9800 .
C4 C5 1.391(3) .
C4 H4 0.9500 .
C5 C6 1.388(3) .
C5 H5 0.9500 .
C6 C7 1.489(3) .
C8 C9 1.391(3) .
C8 C13 1.398(3) .
C9 C10 1.378(3) .
C10 C11 1.389(3) .
C11 C12 1.388(3) .
C11 C14 1.500(3) .
C12 C13 1.379(3) .
C13 Cs2 3.6800(19) 5_666

loop_
_platon_squeeze_void_nr
_platon_squeeze_void_average_x
_platon_squeeze_void_average_y
_platon_squeeze_void_average_z
_platon_squeeze_void_volume
_platon_squeeze_void_count_electrons
_platon_squeeze_void_content
1 0.250 0.000 0.316 135 25 '1 Molecule of Acetone'
2 0.250 0.000 0.816 135 25 '1 Molecule of Acetone'
3 0.750 0.000 0.184 135 25 '1 Molecule of Acetone'
4 0.750 0.000 0.684 135 25 '1 Molecule of Acetone'
